data_1549352
loop_
_publ_author_name
'Vanicek, Stefan'
'Wurst, Klaus'
'Kopacka, Holger'
'Bildstein, Benno'

_publ_section_title
;
 Bis(4-cobaltoceniumyl-1-ferrocenyl-3-methyl-1,2,3-triazolylidene)gold(I)
 hexafluoridophosphate--trifluoromethanesulfonate (1.2/1.8)
;
_journal_coeditor_code SJ4176
_journal_issue 4
_journal_name_full IUCrData
_journal_page_first x180623
_journal_paper_doi 10.1107/S2414314618006235
_journal_volume 3
_journal_year 2018
_chemical_formula_iupac '[Au Co2 Fe2 (C5 H5)4 (C13 H11 N3)2] (P F6)1.2 (C F3 O3 S)1.8'
_chemical_formula_moiety 'C46 H42 Au N6 Co2 Fe2 3+, 1.2(P F6 -), 1.8(C F3 O3 S -)'
_chemical_formula_sum 'C47.8 H42 Au Co2 F12.6 Fe2 N6 O5.4 P1.2 S1.8'
_chemical_formula_weight 1547.67
_chemical_name_systematic
;Bis(4-cobaltoceniumyl-1-ferrocenyl-3-methyl-1,2,3-triazolylidene)gold(I)
hexafluoridophosphate--triflate (1.2/1.8)
;
_space_group_crystal_system triclinic
_space_group_IT_number 2
_space_group_name_Hall '-P 1'
_space_group_name_H-M_alt 'P -1'
_symmetry_space_group_name_Hall '-P 1'
_symmetry_space_group_name_H-M 'P -1'
_atom_sites_solution_hydrogens geom
_audit_creation_method SHELXL-2014/7
_cell_angle_alpha 85.9940(10)
_cell_angle_beta 80.8630(10)
_cell_angle_gamma 66.1360(10)
_cell_formula_units_Z 2
_cell_length_a 12.1395(6)
_cell_length_b 13.8587(7)
_cell_length_c 17.3660(7)
_cell_measurement_reflns_used 9667
_cell_measurement_temperature 173(2)
_cell_measurement_theta_max 26.7
_cell_measurement_theta_min 2.8
_cell_volume 2637.9(2)
_computing_cell_refinement
;
SAINT (Bruker, 2014)
;
_computing_data_collection
;
APEX2 (Bruker, 2014)
;
_computing_data_reduction
;
SAINT (Bruker, 2014)
;
_computing_molecular_graphics
;
Mercury (Macrae <i>et al.</i>, 2008)
;
_computing_publication_material
;
SHELXL2014 (Sheldrick, 2015b) and WinGX (Farrugia 2012)
;
_computing_structure_refinement
;
SHELXL2014 (Sheldrick, 2015b)
;
_computing_structure_solution
;
SHELXT2014 (Sheldrick, 2015a)
;
_diffrn_ambient_temperature 173(2)
_diffrn_detector_area_resol_mean 10.4
_diffrn_measured_fraction_theta_full 0.999
_diffrn_measured_fraction_theta_max 0.999
_diffrn_measurement_device_type 'Bruker D8 QUEST PHOTON 100'
_diffrn_measurement_method '\f and \w scans'
_diffrn_radiation_monochromator 'multi layered optics'
_diffrn_radiation_type MoK\a
_diffrn_radiation_wavelength 0.71073
_diffrn_reflns_av_R_equivalents 0.0357
_diffrn_reflns_limit_h_max 14
_diffrn_reflns_limit_h_min -14
_diffrn_reflns_limit_k_max 16
_diffrn_reflns_limit_k_min -16
_diffrn_reflns_limit_l_max 21
_diffrn_reflns_limit_l_min -21
_diffrn_reflns_number 99685
_diffrn_reflns_theta_full 25.242
_diffrn_reflns_theta_max 25.499
_diffrn_reflns_theta_min 2.096
_exptl_absorpt_coefficient_mu 4.130
_exptl_absorpt_correction_T_max 0.875
_exptl_absorpt_correction_T_min 0.697
_exptl_absorpt_correction_type multi-scan
_exptl_absorpt_process_details
;
(SADABS; Bruker, 2014)
;
_exptl_crystal_colour orange
_exptl_crystal_density_diffrn 1.949
_exptl_crystal_description prism
_exptl_crystal_F_000 1518
_exptl_crystal_size_max 0.170
_exptl_crystal_size_mid 0.080
_exptl_crystal_size_min 0.060
_refine_diff_density_max 1.154
_refine_diff_density_min -0.971
_refine_ls_extinction_method none
_refine_ls_goodness_of_fit_ref 1.032
_refine_ls_hydrogen_treatment constr
_refine_ls_matrix_type full
_refine_ls_number_parameters 796
_refine_ls_number_reflns 9826
_refine_ls_number_restraints 14
_refine_ls_restrained_S_all 1.035
_refine_ls_R_factor_all 0.0361
_refine_ls_R_factor_gt 0.0319
_refine_ls_shift/su_max 0.003
_refine_ls_shift/su_mean 0.000
_refine_ls_structure_factor_coef Fsqd
_refine_ls_weighting_details 'w=1/[\s^2^(Fo^2^)+(0.0385P)^2^+8.2499P] where P=(Fo^2^+2Fc^2^)/3'
_refine_ls_weighting_scheme calc
_refine_ls_wR_factor_gt 0.0777
_refine_ls_wR_factor_ref 0.0798
_reflns_number_gt 9103
_reflns_number_total 9826
_reflns_threshold_expression 'I > 2\s(I)'
_cod_data_source_file sj4176sup1.cif
_cod_data_source_block I
_cod_original_formula_sum 'C47.80 H42 Au Co2 F12.60 Fe2 N6 O5.40 P1.20 S1.80'
_cod_database_code 1549352
_shelx_space_group_comment
;
The symmetry employed for this shelxl refinement is uniquely defined
by the following loop, which should always be used as a source of
symmetry information in preference to the above space-group names.
They are only intended as comments.
;
_shelx_estimated_absorpt_t_min 0.540
_shelx_estimated_absorpt_t_max 0.790

loop_
_space_group_symop_operation_xyz
'x, y, z'
'-x, -y, -z'

loop_
_atom_site_type_symbol
_atom_site_label
_atom_site_fract_x
_atom_site_fract_y
_atom_site_fract_z
_atom_site_U_iso_or_equiv
_atom_site_adp_type
_atom_site_calc_flag
_atom_site_occupancy
_atom_site_disorder_assembly
_atom_site_disorder_group
Au Au1 0.29711(2) 0.72636(2) 0.25524(2) 0.02587(6) Uani d 1 . .
Co Co1 -0.05618(6) 0.81395(6) 0.20823(4) 0.04671(17) Uani d 1 . .
Co Co2 0.63689(5) 0.57749(6) 0.12477(3) 0.03945(15) Uani d 1 . .
Fe Fe1 0.33999(8) 1.04602(7) 0.36457(6) 0.0616(2) Uani d 1 . .
Fe Fe2 0.22712(7) 0.52340(5) 0.50978(4) 0.04258(17) Uani d 1 . .
N N1 0.2489(4) 0.9607(3) 0.2382(2) 0.0384(9) Uani d 1 . .
N N2 0.1862(4) 1.0520(3) 0.2043(3) 0.0512(11) Uani d 1 . .
N N3 0.1094(4) 1.0309(3) 0.1709(3) 0.0494(11) Uani d 1 . .
N N4 0.3356(3) 0.5135(3) 0.3317(2) 0.0359(8) Uani d 1 . .
N N5 0.3851(4) 0.4093(3) 0.3233(3) 0.0535(12) Uani d 1 . .
N N6 0.4595(4) 0.3954(3) 0.2573(3) 0.0510(11) Uani d 1 . .
C C1 0.1979(8) 1.0944(7) 0.4519(6) 0.097(3) Uani d 1 . .
H H1 0.1544 1.0535 0.4749 0.116 Uiso calc 1 . .
C C2 0.3046(9) 1.0986(8) 0.4759(5) 0.098(3) Uani d 1 . .
H H2 0.3443 1.0611 0.5184 0.118 Uiso calc 1 . .
C C3 0.3383(11) 1.1676(9) 0.4255(8) 0.126(4) Uani d 1 . .
H H3 0.4062 1.1847 0.4269 0.151 Uiso calc 1 . .
C C4 0.2549(11) 1.2075(7) 0.3722(7) 0.115(4) Uani d 1 . .
H H4 0.2560 1.2573 0.3319 0.138 Uiso calc 1 . .
C C5 0.1714(8) 1.1630(7) 0.3876(5) 0.092(3) Uani d 1 . .
H H5 0.1058 1.1764 0.3592 0.111 Uiso calc 1 . .
C C6 0.3868(6) 0.8924(4) 0.3399(4) 0.0559(14) Uani d 1 . .
H H6 0.3521 0.8475 0.3676 0.067 Uiso calc 1 . .
C C7 0.4907(6) 0.9074(5) 0.3558(5) 0.0688(18) Uani d 1 . .
H H7 0.5387 0.8735 0.3957 0.083 Uiso calc 1 . .
C C8 0.5088(6) 0.9821(6) 0.3011(5) 0.080(2) Uani d 1 . .
H H8 0.5712 1.0074 0.2988 0.096 Uiso calc 1 . .
C C9 0.4210(5) 1.0126(5) 0.2512(4) 0.0634(17) Uani d 1 . .
H H9 0.4130 1.0614 0.2090 0.076 Uiso calc 1 . .
C C10 0.3457(5) 0.9568(4) 0.2756(3) 0.0460(12) Uani d 1 . .
C C11 0.2141(4) 0.8809(3) 0.2264(3) 0.0324(9) Uani d 1 . .
C C12 0.1211(4) 0.9299(3) 0.1827(3) 0.0383(10) Uani d 1 . .
C C13 0.0476(5) 0.8868(4) 0.1491(3) 0.0422(11) Uani d 1 . .
C C14 -0.0773(6) 0.9399(4) 0.1376(4) 0.0620(16) Uani d 1 . .
H H14 -0.1286 1.0112 0.1505 0.074 Uiso calc 1 . .
C C15 -0.1107(6) 0.8679(5) 0.1037(4) 0.0639(17) Uani d 1 . .
H H15 -0.1883 0.8829 0.0892 0.077 Uiso calc 1 . .
C C16 -0.0092(5) 0.7696(4) 0.0948(3) 0.0501(13) Uani d 1 . .
H H16 -0.0067 0.7071 0.0738 0.060 Uiso calc 1 . .
C C17 0.0882(5) 0.7814(4) 0.1229(3) 0.0411(11) Uani d 1 . .
H H17 0.1674 0.7278 0.1241 0.049 Uiso calc 1 . .
C C18 -0.0429(7) 0.8145(9) 0.3229(4) 0.091(3) Uani d 1 . .
H H18 0.0009 0.8458 0.3455 0.109 Uiso calc 1 . .
C C19 -0.1668(7) 0.8659(8) 0.3107(4) 0.096(3) Uani d 1 . .
H H19 -0.2202 0.9367 0.3233 0.116 Uiso calc 1 . .
C C20 -0.1947(6) 0.7897(7) 0.2759(4) 0.080(2) Uani d 1 . .
H H20 -0.2711 0.8009 0.2612 0.096 Uiso calc 1 . .
C C21 -0.0893(6) 0.6949(7) 0.2670(4) 0.073(2) Uani d 1 . .
H H21 -0.0826 0.6314 0.2452 0.088 Uiso calc 1 . .
C C22 0.0041(7) 0.7106(8) 0.2962(4) 0.082(2) Uani d 1 . .
H H22 0.0847 0.6597 0.2974 0.099 Uiso calc 1 . .
C C23 0.0288(7) 1.1149(4) 0.1238(4) 0.074(2) Uani d 1 . .
H H23A -0.0509 1.1506 0.1551 0.111 Uiso calc 1 . .
H H23B 0.0189 1.0837 0.0777 0.111 Uiso calc 1 . .
H H23C 0.0649 1.1661 0.1071 0.111 Uiso calc 1 . .
C C31 0.3660(7) 0.4859(6) 0.5743(4) 0.074(2) Uani d 1 . .
H H31 0.4256 0.5150 0.5683 0.089 Uiso calc 1 . .
C C32 0.2541(7) 0.5256(5) 0.6223(3) 0.0680(18) Uani d 1 . .
H H32 0.2241 0.5863 0.6543 0.082 Uiso calc 1 . .
C C33 0.1932(7) 0.4596(5) 0.6148(4) 0.0656(17) Uani d 1 . .
H H33 0.1151 0.4680 0.6412 0.079 Uiso calc 1 . .
C C34 0.2683(6) 0.3788(5) 0.5614(4) 0.0657(17) Uani d 1 . .
H H34 0.2498 0.3235 0.5455 0.079 Uiso calc 1 . .
C C35 0.3762(6) 0.3950(5) 0.5359(4) 0.0726(19) Uani d 1 . .
H H35 0.4432 0.3528 0.4997 0.087 Uiso calc 1 . .
C C36 0.2244(4) 0.6475(3) 0.4379(3) 0.0365(10) Uani d 1 . .
H H36 0.2784 0.6822 0.4342 0.044 Uiso calc 1 . .
C C37 0.1113(5) 0.6749(4) 0.4875(3) 0.0452(12) Uani d 1 . .
H H37 0.0760 0.7318 0.5233 0.054 Uiso calc 1 . .
C C38 0.0602(5) 0.6033(4) 0.4745(3) 0.0506(13) Uani d 1 . .
H H38 -0.0154 0.6044 0.5001 0.061 Uiso calc 1 . .
C C39 0.1406(5) 0.5293(4) 0.4168(3) 0.0458(12) Uani d 1 . .
H H39 0.1294 0.4721 0.3971 0.055 Uiso calc 1 . .
C C40 0.2409(4) 0.5585(3) 0.3950(3) 0.0351(10) Uani d 1 . .
C C41 0.3741(4) 0.5687(3) 0.2726(2) 0.0295(9) Uani d 1 . .
C C42 0.4578(4) 0.4880(3) 0.2247(3) 0.0352(10) Uani d 1 . .
C C43 0.5281(4) 0.4953(4) 0.1495(3) 0.0377(10) Uani d 1 . .
C C44 0.6498(5) 0.4271(4) 0.1185(3) 0.0529(14) Uani d 1 . .
H H44 0.7020 0.3668 0.1439 0.064 Uiso calc 1 . .
C C45 0.6785(5) 0.4650(5) 0.0442(3) 0.0544(14) Uani d 1 . .
H H45 0.7536 0.4343 0.0106 0.065 Uiso calc 1 . .
C C46 0.5782(5) 0.5555(5) 0.0277(3) 0.0471(12) Uani d 1 . .
H H46 0.5736 0.5966 -0.0187 0.056 Uiso calc 1 . .
C C47 0.4854(4) 0.5748(4) 0.0921(3) 0.0354(10) Uani d 1 . .
H H47 0.4074 0.6315 0.0965 0.043 Uiso calc 1 . .
C C48 0.6425(5) 0.6436(6) 0.2236(3) 0.0625(17) Uani d 1 . .
H H48 0.6043 0.6358 0.2744 0.075 Uiso calc 1 . .
C C49 0.7611(5) 0.5771(6) 0.1896(4) 0.0701(19) Uani d 1 . .
H H49 0.8164 0.5171 0.2134 0.084 Uiso calc 1 . .
C C50 0.7824(5) 0.6162(6) 0.1138(3) 0.0650(18) Uani d 1 . .
H H50 0.8550 0.5869 0.0779 0.078 Uiso calc 1 . .
C C51 0.6771(6) 0.7065(5) 0.1003(4) 0.0611(16) Uani d 1 . .
H H51 0.6662 0.7478 0.0539 0.073 Uiso calc 1 . .
C C52 0.5907(6) 0.7235(5) 0.1693(3) 0.0592(16) Uani d 1 . .
H H52 0.5120 0.7790 0.1773 0.071 Uiso calc 1 . .
C C53 0.5188(7) 0.2880(4) 0.2244(4) 0.082(2) Uani d 1 . .
H H53A 0.4879 0.2410 0.2567 0.124 Uiso calc 1 . .
H H53B 0.6070 0.2620 0.2236 0.124 Uiso calc 1 . .
H H53C 0.5009 0.2898 0.1712 0.124 Uiso calc 1 . .
P P1 0.3445(10) 0.8760(7) -0.0345(6) 0.076(3) Uani d 0.4 A 1
F F1 0.3882(12) 0.8736(12) 0.0659(7) 0.092(4) Uiso d 0.4 A 1
F F2 0.3341(8) 0.8927(7) -0.1145(5) 0.0510(19) Uiso d 0.4 A 1
F F3 0.3694(14) 0.7628(10) -0.0246(8) 0.073(3) Uiso d 0.4 A 1
F F4 0.354(2) 0.9909(19) -0.0235(16) 0.154(8) Uiso d 0.4 A 1
F F5 0.5015(12) 0.8239(11) -0.0462(8) 0.094(4) Uiso d 0.4 A 1
F F6 0.2087(7) 0.9386(6) 0.0068(5) 0.038(2) Uiso d 0.4 A 1
S S1 0.3163(8) 0.8598(6) -0.0152(4) 0.101(2) Uani d 0.3 B 2
O O1A 0.452(3) 0.763(3) -0.047(2) 0.163(11) Uiso d 0.3 B 2
O O2A 0.334(2) 0.7606(19) -0.0398(14) 0.094(8) Uiso d 0.3 B 2
O O3A 0.3595(14) 0.8355(12) 0.0636(8) 0.060(4) Uiso d 0.3 B 2
C C53A 0.394(2) 0.925(2) -0.0715(15) 0.071(6) Uiso d 0.3 B 2
F F1A 0.3942(15) 1.0076(13) -0.0505(10) 0.077(4) Uiso d 0.3 B 2
F F2A 0.5255(17) 0.8591(16) -0.0750(12) 0.099(5) Uiso d 0.3 B 2
F F3A 0.3692(13) 0.9259(11) -0.1323(8) 0.072(3) Uiso d 0.3 B 2
S S1B 0.3163(8) 0.8598(6) -0.0152(4) 0.101(2) Uani d 0.3 C 3
O O1B 0.1899(10) 0.9208(9) -0.0018(6) 0.023(3) Uiso d 0.3 C 3
O O2B 0.3142(17) 0.7648(14) 0.0209(11) 0.082(5) Uiso d 0.3 C 3
O O3B 0.2927(17) 0.8443(15) -0.1044(10) 0.084(5) Uiso d 0.3 C 3
C C53B 0.419(2) 0.9188(18) -0.0009(13) 0.059(5) Uiso d 0.3 C 3
F F1B 0.5321(16) 0.8820(14) -0.0338(11) 0.098(5) Uiso d 0.3 C 3
F F2B 0.383(2) 1.0248(19) -0.0113(16) 0.121(7) Uiso d 0.3 C 3
F F3B 0.4194(13) 0.9153(12) 0.0689(8) 0.079(4) Uiso d 0.3 C 3
P P2 0.1628(7) 0.4061(9) 0.1531(4) 0.0445(19) Uiso d 0.2 D 1
F F7 0.1686(18) 0.4546(16) 0.2361(11) 0.119(7) Uiso d 0.2 D 1
F F8 0.216(2) 0.363(2) 0.0692(12) 0.094(7) Uiso d 0.2 D 1
F F9 0.305(2) 0.386(3) 0.135(2) 0.202(16) Uiso d 0.2 D 1
F F10 0.025(2) 0.430(3) 0.1822(18) 0.123(9) Uiso d 0.2 D 1
F F11 0.239(4) 0.309(3) 0.206(3) 0.153(17) Uiso d 0.2 D 1
F F12 0.119(3) 0.521(2) 0.113(2) 0.101(12) Uiso d 0.2 D 1
S S2 0.1531(2) 0.4602(2) 0.15495(14) 0.0562(6) Uani d 0.65 E 2
O O4 0.2742(8) 0.4450(10) 0.1396(5) 0.086(3) Uani d 0.65 E 2
O O5 0.0910(13) 0.4842(9) 0.2327(6) 0.127(4) Uani d 0.65 E 2
O O6 0.0814(14) 0.5195(11) 0.1027(10) 0.104(6) Uani d 0.65 E 2
C C54 0.1445(13) 0.3373(8) 0.1429(7) 0.112(6) Uani d 0.65 E 2
F F4A 0.0326(12) 0.3493(10) 0.1622(8) 0.229(7) Uani d 0.65 E 2
F F5A 0.1733(8) 0.3092(6) 0.0690(4) 0.130(3) Uani d 0.65 E 2
F F6A 0.2163(13) 0.2677(6) 0.1874(6) 0.184(6) Uani d 0.65 E 2
S S2B 0.1136(13) 0.4051(12) 0.1147(9) 0.081(3) Uiso d 0.15 F 3
O O4B 0.075(4) 0.528(3) 0.082(2) 0.039(8) Uiso d 0.15 F 3
O O5B 0.1733(8) 0.3092(6) 0.0690(4) 0.130(3) Uani d 0.15 F 3
O O6B 0.0326(12) 0.3493(10) 0.1622(8) 0.229(7) Uani d 0.15 F 3
C C54B 0.209(3) 0.3722(16) 0.1826(15) 0.11(2) Uiso d 0.15 F 3
F F4B 0.2163(13) 0.2677(6) 0.1874(6) 0.184(6) Uani d 0.15 F 3
F F5B 0.1686(18) 0.4546(16) 0.2361(11) 0.119(7) Uiso d 0.15 F 3
F F6B 0.305(2) 0.386(3) 0.135(2) 0.202(16) Uiso d 0.15 F 3
P P3 0.7881(5) 0.1575(5) 0.3563(5) 0.128(2) Uani d 0.6 G 1
F F13 0.8969(18) 0.0396(15) 0.3758(12) 0.217(8) Uiso d 0.6 G 1
F F14 0.6805(14) 0.2834(12) 0.3404(10) 0.179(5) Uiso d 0.6 G 1
F F15 0.750(2) 0.1998(19) 0.4445(15) 0.246(11) Uiso d 0.6 G 1
F F16 0.8041(9) 0.1167(9) 0.2766(6) 0.118(3) Uiso d 0.6 G 1
F F17 0.8940(9) 0.2015(8) 0.3482(6) 0.104(3) Uiso d 0.6 G 1
F F18 0.6711(10) 0.1305(9) 0.3665(7) 0.132(3) Uiso d 0.6 G 1
S S3 0.8416(13) 0.1643(19) 0.3200(9) 0.319(15) Uani d 0.4 H 2
O O7 0.7946(16) 0.1717(15) 0.2465(10) 0.110(5) Uiso d 0.4 H 2
O O8 0.8867(18) 0.2320(15) 0.3144(12) 0.112(6) Uiso d 0.4 H 2
O O9 0.914(2) 0.0664(19) 0.3175(14) 0.142(7) Uiso d 0.4 H 2
C C55 0.712(3) 0.188(3) 0.3978(18) 0.102(7) Uiso d 0.4 H 2
F F7A 0.7831(18) 0.1487(17) 0.4649(11) 0.137(6) Uiso d 0.4 H 2
F F8A 0.6929(15) 0.0853(13) 0.4124(10) 0.128(5) Uiso d 0.4 H 2
F F9A 0.6562(14) 0.2606(13) 0.3942(9) 0.108(4) Uiso d 0.4 H 2

loop_
_atom_site_aniso_label
_atom_site_aniso_U_11
_atom_site_aniso_U_22
_atom_site_aniso_U_33
_atom_site_aniso_U_12
_atom_site_aniso_U_13
_atom_site_aniso_U_23
Au1 0.02331(9) 0.02233(9) 0.03010(9) -0.00691(6) -0.00328(6) -0.00339(6)
Co1 0.0280(3) 0.0628(4) 0.0456(4) -0.0115(3) -0.0106(3) -0.0057(3)
Co2 0.0273(3) 0.0622(4) 0.0283(3) -0.0163(3) -0.0031(2) -0.0089(3)
Fe1 0.0478(5) 0.0529(5) 0.0876(6) -0.0211(4) -0.0017(4) -0.0362(4)
Fe2 0.0494(4) 0.0345(4) 0.0410(4) -0.0178(3) 0.0018(3) 0.0057(3)
N1 0.041(2) 0.0247(19) 0.045(2) -0.0096(16) 0.0007(17) -0.0080(16)
N2 0.064(3) 0.025(2) 0.057(3) -0.011(2) -0.002(2) -0.0044(18)
N3 0.063(3) 0.026(2) 0.046(2) -0.005(2) -0.008(2) 0.0018(17)
N4 0.036(2) 0.0230(18) 0.040(2) -0.0055(15) 0.0024(16) -0.0015(15)
N5 0.062(3) 0.026(2) 0.055(3) -0.007(2) 0.012(2) -0.0004(18)
N6 0.056(3) 0.025(2) 0.051(3) 0.0006(19) 0.006(2) -0.0030(18)
C1 0.095(6) 0.093(6) 0.095(6) -0.041(5) 0.038(5) -0.047(5)
C2 0.100(6) 0.115(7) 0.082(6) -0.039(6) -0.006(5) -0.048(5)
C3 0.122(9) 0.121(8) 0.155(10) -0.064(7) 0.011(8) -0.093(8)
C4 0.124(8) 0.060(5) 0.152(10) -0.034(5) 0.022(7) -0.057(6)
C5 0.072(5) 0.074(5) 0.100(6) 0.003(4) 0.008(4) -0.054(5)
C6 0.064(4) 0.043(3) 0.067(4) -0.025(3) -0.012(3) -0.011(3)
C7 0.048(3) 0.053(4) 0.106(5) -0.012(3) -0.023(3) -0.022(4)
C8 0.046(4) 0.061(4) 0.137(7) -0.024(3) -0.004(4) -0.024(4)
C9 0.043(3) 0.046(3) 0.095(5) -0.019(3) 0.015(3) -0.017(3)
C10 0.040(3) 0.031(2) 0.063(3) -0.011(2) 0.000(2) -0.017(2)
C11 0.033(2) 0.025(2) 0.034(2) -0.0079(18) 0.0008(18) -0.0062(17)
C12 0.045(3) 0.023(2) 0.038(2) -0.0051(19) -0.004(2) -0.0018(18)
C13 0.047(3) 0.031(2) 0.039(3) -0.003(2) -0.017(2) 0.0025(19)
C14 0.060(4) 0.041(3) 0.075(4) 0.000(3) -0.038(3) 0.001(3)
C15 0.064(4) 0.058(4) 0.066(4) -0.010(3) -0.044(3) 0.008(3)
C16 0.066(4) 0.047(3) 0.040(3) -0.021(3) -0.020(2) 0.001(2)
C17 0.043(3) 0.037(3) 0.038(3) -0.011(2) -0.005(2) 0.002(2)
C18 0.084(5) 0.197(10) 0.036(3) -0.104(6) -0.002(3) -0.003(4)
C19 0.065(4) 0.165(8) 0.077(5) -0.068(5) 0.025(4) -0.062(5)
C20 0.046(4) 0.135(7) 0.072(4) -0.050(4) 0.009(3) -0.034(4)
C21 0.061(4) 0.119(6) 0.059(4) -0.057(4) -0.006(3) 0.015(4)
C22 0.071(4) 0.148(8) 0.052(4) -0.069(5) -0.027(3) 0.044(5)
C23 0.097(5) 0.032(3) 0.075(4) -0.004(3) -0.028(4) 0.017(3)
C31 0.083(5) 0.081(5) 0.071(4) -0.044(4) -0.029(4) 0.034(4)
C32 0.108(6) 0.057(4) 0.043(3) -0.040(4) -0.014(3) 0.017(3)
C33 0.083(4) 0.056(4) 0.053(3) -0.030(3) 0.001(3) 0.019(3)
C34 0.086(5) 0.042(3) 0.068(4) -0.028(3) -0.010(3) 0.018(3)
C35 0.069(4) 0.055(4) 0.072(4) -0.006(3) -0.011(3) 0.025(3)
C36 0.041(3) 0.028(2) 0.035(2) -0.0117(19) 0.0022(19) 0.0032(18)
C37 0.047(3) 0.037(3) 0.039(3) -0.008(2) 0.006(2) -0.002(2)
C38 0.039(3) 0.058(3) 0.048(3) -0.018(2) 0.009(2) 0.003(2)
C39 0.046(3) 0.044(3) 0.049(3) -0.023(2) -0.001(2) 0.001(2)
C40 0.036(2) 0.028(2) 0.036(2) -0.0107(19) 0.0014(19) 0.0015(18)
C41 0.023(2) 0.029(2) 0.035(2) -0.0087(17) -0.0050(17) -0.0006(17)
C42 0.030(2) 0.027(2) 0.039(2) -0.0018(18) -0.0017(18) -0.0031(18)
C43 0.032(2) 0.037(2) 0.038(2) -0.0072(19) -0.0015(19) -0.0084(19)
C44 0.039(3) 0.048(3) 0.052(3) 0.000(2) 0.004(2) -0.013(2)
C45 0.046(3) 0.067(4) 0.043(3) -0.018(3) 0.013(2) -0.022(3)
C46 0.051(3) 0.068(3) 0.029(2) -0.029(3) -0.007(2) -0.010(2)
C47 0.033(2) 0.044(3) 0.031(2) -0.015(2) -0.0095(18) -0.0068(19)
C48 0.055(3) 0.111(5) 0.038(3) -0.049(4) -0.001(3) -0.021(3)
C49 0.046(3) 0.124(6) 0.051(3) -0.040(4) -0.019(3) -0.006(4)
C50 0.044(3) 0.118(6) 0.047(3) -0.047(4) 0.005(2) -0.021(3)
C51 0.060(4) 0.086(5) 0.053(3) -0.047(4) 0.001(3) -0.011(3)
C52 0.055(3) 0.081(4) 0.054(3) -0.041(3) 0.006(3) -0.028(3)
C53 0.107(6) 0.024(3) 0.077(4) 0.002(3) 0.021(4) -0.009(3)
P1 0.089(5) 0.035(3) 0.048(4) 0.016(3) 0.030(3) 0.011(2)
S1 0.122(5) 0.057(3) 0.078(5) -0.005(3) 0.026(3) 0.008(3)
S1B 0.122(5) 0.057(3) 0.078(5) -0.005(3) 0.026(3) 0.008(3)
S2 0.0739(17) 0.0406(13) 0.0530(14) -0.0293(12) 0.0118(11) -0.0005(10)
O4 0.077(5) 0.134(9) 0.069(5) -0.062(6) -0.025(4) 0.014(5)
O5 0.159(11) 0.118(8) 0.082(6) -0.055(8) 0.066(7) -0.052(6)
O6 0.093(8) 0.062(6) 0.162(15) -0.021(5) -0.079(10) 0.041(7)
C54 0.189(17) 0.039(6) 0.099(10) -0.059(9) 0.044(10) -0.010(7)
F4A 0.239(13) 0.198(11) 0.284(14) -0.170(11) 0.147(11) -0.125(10)
F5A 0.181(8) 0.096(5) 0.107(5) -0.062(5) 0.028(5) -0.038(4)
F6A 0.301(16) 0.062(4) 0.148(8) -0.050(7) 0.009(8) 0.031(5)
O5B 0.181(8) 0.096(5) 0.107(5) -0.062(5) 0.028(5) -0.038(4)
O6B 0.239(13) 0.198(11) 0.284(14) -0.170(11) 0.147(11) -0.125(10)
F4B 0.301(16) 0.062(4) 0.148(8) -0.050(7) 0.009(8) 0.031(5)
P3 0.084(3) 0.150(5) 0.165(5) -0.049(3) -0.013(3) -0.093(4)
S3 0.182(11) 0.64(4) 0.252(14) -0.287(18) 0.144(11) -0.35(2)

loop_
_atom_type_symbol
_atom_type_description
_atom_type_scat_dispersion_real
_atom_type_scat_dispersion_imag
_atom_type_scat_source
C C 0.0033 0.0016 'International Tables Vol C Tables 4.2.6.8 and 6.1.1.4'
H H 0.0000 0.0000 'International Tables Vol C Tables 4.2.6.8 and 6.1.1.4'
Au Au -2.0133 8.8022 'International Tables Vol C Tables 4.2.6.8 and 6.1.1.4'
Co Co 0.3494 0.9721 'International Tables Vol C Tables 4.2.6.8 and 6.1.1.4'
F F 0.0171 0.0103 'International Tables Vol C Tables 4.2.6.8 and 6.1.1.4'
Fe Fe 0.3463 0.8444 'International Tables Vol C Tables 4.2.6.8 and 6.1.1.4'
N N 0.0061 0.0033 'International Tables Vol C Tables 4.2.6.8 and 6.1.1.4'
O O 0.0106 0.0060 'International Tables Vol C Tables 4.2.6.8 and 6.1.1.4'
P P 0.1023 0.0942 'International Tables Vol C Tables 4.2.6.8 and 6.1.1.4'
S S 0.1246 0.1234 'International Tables Vol C Tables 4.2.6.8 and 6.1.1.4'

loop_
_geom_angle_atom_site_label_1
_geom_angle_atom_site_label_2
_geom_angle_atom_site_label_3
_geom_angle
C41 Au1 C11 173.35(17)
C14 Co1 C15 41.0(2)
C14 Co1 C18 123.1(4)
C15 Co1 C18 159.1(4)
C14 Co1 C20 124.3(3)
C15 Co1 C20 107.4(3)
C18 Co1 C20 68.6(3)
C14 Co1 C17 69.3(2)
C15 Co1 C17 68.9(2)
C18 Co1 C17 123.2(2)
C20 Co1 C17 156.2(3)
C14 Co1 C21 160.4(3)
C15 Co1 C21 123.0(3)
C18 Co1 C21 68.3(3)
C20 Co1 C21 40.8(3)
C17 Co1 C21 120.1(3)
C14 Co1 C16 69.3(2)
C15 Co1 C16 41.0(2)
C18 Co1 C16 158.9(3)
C20 Co1 C16 120.8(3)
C17 Co1 C16 41.0(2)
C21 Co1 C16 105.6(3)
C14 Co1 C22 158.0(3)
C15 Co1 C22 159.1(3)
C18 Co1 C22 40.4(3)
C20 Co1 C22 68.6(3)
C17 Co1 C22 106.0(3)
C21 Co1 C22 40.7(3)
C16 Co1 C22 122.0(3)
C14 Co1 C19 108.0(4)
C15 Co1 C19 122.4(3)
C18 Co1 C19 41.1(3)
C20 Co1 C19 41.2(3)
C17 Co1 C19 160.5(2)
C21 Co1 C19 69.1(4)
C16 Co1 C19 157.6(3)
C22 Co1 C19 69.0(4)
C14 Co1 C13 41.5(2)
C15 Co1 C13 69.2(2)
C18 Co1 C13 107.7(2)
C20 Co1 C13 161.7(3)
C17 Co1 C13 41.01(19)
C21 Co1 C13 156.2(2)
C16 Co1 C13 69.3(2)
C22 Co1 C13 121.0(2)
C19 Co1 C13 124.3(3)
C46 Co2 C49 155.6(2)
C46 Co2 C50 119.1(2)
C49 Co2 C50 41.0(3)
C46 Co2 C45 40.6(2)
C49 Co2 C45 121.4(3)
C50 Co2 C45 105.9(2)
C46 Co2 C47 40.87(19)
C49 Co2 C47 162.6(2)
C50 Co2 C47 155.1(2)
C45 Co2 C47 68.4(2)
C46 Co2 C48 160.5(3)
C49 Co2 C48 41.0(3)
C50 Co2 C48 68.7(2)
C45 Co2 C48 158.4(3)
C47 Co2 C48 125.2(2)
C46 Co2 C44 68.5(2)
C49 Co2 C44 108.6(3)
C50 Co2 C44 123.7(3)
C45 Co2 C44 40.5(2)
C47 Co2 C44 68.7(2)
C48 Co2 C44 123.9(3)
C46 Co2 C51 104.6(2)
C49 Co2 C51 69.1(3)
C50 Co2 C51 40.9(3)
C45 Co2 C51 121.6(2)
C47 Co2 C51 119.8(2)
C48 Co2 C51 68.8(3)
C44 Co2 C51 159.1(2)
C46 Co2 C52 122.7(3)
C49 Co2 C52 68.7(3)
C50 Co2 C52 68.6(3)
C45 Co2 C52 158.8(3)
C47 Co2 C52 107.4(2)
C48 Co2 C52 40.6(3)
C44 Co2 C52 159.3(2)
C51 Co2 C52 40.9(2)
C46 Co2 C43 68.9(2)
C49 Co2 C43 125.8(2)
C50 Co2 C43 161.8(3)
C45 Co2 C43 68.7(2)
C47 Co2 C43 40.89(19)
C48 Co2 C43 109.5(2)
C44 Co2 C43 41.10(19)
C51 Co2 C43 156.8(2)
C52 Co2 C43 122.7(2)
C10 Fe1 C1 122.1(3)
C10 Fe1 C6 40.6(2)
C1 Fe1 C6 110.1(3)
C10 Fe1 C5 109.9(3)
C1 Fe1 C5 40.5(4)
C6 Fe1 C5 128.9(3)
C10 Fe1 C2 157.7(4)
C1 Fe1 C2 41.7(4)
C6 Fe1 C2 122.1(4)
C5 Fe1 C2 68.2(4)
C10 Fe1 C8 67.6(3)
C1 Fe1 C8 164.6(4)
C6 Fe1 C8 68.6(3)
C5 Fe1 C8 152.1(4)
C2 Fe1 C8 124.9(4)
C10 Fe1 C7 68.1(2)
C1 Fe1 C7 128.4(4)
C6 Fe1 C7 41.1(2)
C5 Fe1 C7 166.7(4)
C2 Fe1 C7 108.3(4)
C8 Fe1 C7 40.6(3)
C10 Fe1 C3 161.6(5)
C1 Fe1 C3 68.4(4)
C6 Fe1 C3 155.1(5)
C5 Fe1 C3 67.2(4)
C2 Fe1 C3 39.9(4)
C8 Fe1 C3 106.0(4)
C7 Fe1 C3 119.0(4)
C10 Fe1 C9 40.8(2)
C1 Fe1 C9 155.2(4)
C6 Fe1 C9 68.9(2)
C5 Fe1 C9 119.6(3)
C2 Fe1 C9 160.3(4)
C8 Fe1 C9 39.9(3)
C7 Fe1 C9 68.2(3)
C3 Fe1 C9 123.4(4)
C10 Fe1 C4 126.4(4)
C1 Fe1 C4 67.4(4)
C6 Fe1 C4 164.2(4)
C5 Fe1 C4 39.2(4)
C2 Fe1 C4 67.2(5)
C8 Fe1 C4 118.2(4)
C7 Fe1 C4 152.7(4)
C3 Fe1 C4 40.0(4)
C9 Fe1 C4 106.5(4)
C40 Fe2 C33 163.2(2)
C40 Fe2 C32 156.0(2)
C33 Fe2 C32 40.7(3)
C40 Fe2 C34 128.2(2)
C33 Fe2 C34 40.7(3)
C32 Fe2 C34 68.4(3)
C40 Fe2 C39 41.05(19)
C33 Fe2 C39 123.9(3)
C32 Fe2 C39 159.8(3)
C34 Fe2 C39 108.4(3)
C40 Fe2 C31 123.9(2)
C33 Fe2 C31 67.7(3)
C32 Fe2 C31 40.0(3)
C34 Fe2 C31 68.1(3)
C39 Fe2 C31 159.2(3)
C40 Fe2 C36 40.72(18)
C33 Fe2 C36 152.9(2)
C32 Fe2 C36 118.9(2)
C34 Fe2 C36 165.2(2)
C39 Fe2 C36 69.3(2)
C31 Fe2 C36 108.5(2)
C40 Fe2 C35 111.7(2)
C33 Fe2 C35 68.2(3)
C32 Fe2 C35 68.1(3)
C34 Fe2 C35 40.5(3)
C39 Fe2 C35 123.4(3)
C31 Fe2 C35 40.6(3)
C36 Fe2 C35 127.6(2)
C40 Fe2 C38 67.98(19)
C33 Fe2 C38 105.2(3)
C32 Fe2 C38 122.1(3)
C34 Fe2 C38 120.2(3)
C39 Fe2 C38 40.8(2)
C31 Fe2 C38 159.2(3)
C36 Fe2 C38 68.3(2)
C35 Fe2 C38 157.0(3)
C40 Fe2 C37 67.96(18)
C33 Fe2 C37 117.5(2)
C32 Fe2 C37 104.7(2)
C34 Fe2 C37 153.5(2)
C39 Fe2 C37 68.7(2)
C31 Fe2 C37 124.0(3)
C36 Fe2 C37 40.61(19)
C35 Fe2 C37 162.6(3)
C38 Fe2 C37 40.3(2)
N2 N1 C11 113.9(4)
N2 N1 C10 117.0(4)
C11 N1 C10 129.0(4)
N3 N2 N1 103.6(4)
N2 N3 C12 112.5(4)
N2 N3 C23 117.9(5)
C12 N3 C23 129.5(5)
N5 N4 C41 115.1(4)
N5 N4 C40 118.8(4)
C41 N4 C40 125.8(4)
N6 N5 N4 103.2(4)
N5 N6 C42 112.4(4)
N5 N6 C53 117.8(5)
C42 N6 C53 129.3(5)
C5 C1 C2 106.2(9)
C5 C1 Fe1 69.9(4)
C2 C1 Fe1 69.4(5)
C5 C1 H1 126.9
C2 C1 H1 126.9
Fe1 C1 H1 125.3
C3 C2 C1 107.4(10)
C3 C2 Fe1 70.4(5)
C1 C2 Fe1 68.8(4)
C3 C2 H2 126.3
C1 C2 H2 126.3
Fe1 C2 H2 126.0
C2 C3 C4 108.2(10)
C2 C3 Fe1 69.7(5)
C4 C3 Fe1 70.4(5)
C2 C3 H3 125.9
C4 C3 H3 125.9
Fe1 C3 H3 125.6
C5 C4 C3 108.9(11)
C5 C4 Fe1 69.5(5)
C3 C4 Fe1 69.6(6)
C5 C4 H4 125.5
C3 C4 H4 125.5
Fe1 C4 H4 127.0
C4 C5 C1 109.3(10)
C4 C5 Fe1 71.3(5)
C1 C5 Fe1 69.5(5)
C4 C5 H5 125.4
C1 C5 H5 125.4
Fe1 C5 H5 125.4
C10 C6 C7 106.8(6)
C10 C6 Fe1 69.5(3)
C7 C6 Fe1 70.0(3)
C10 C6 H6 126.6
C7 C6 H6 126.6
Fe1 C6 H6 125.5
C8 C7 C6 107.4(6)
C8 C7 Fe1 69.5(4)
C6 C7 Fe1 68.9(3)
C8 C7 H7 126.3
C6 C7 H7 126.3
Fe1 C7 H7 126.8
C9 C8 C7 109.5(6)
C9 C8 Fe1 70.6(4)
C7 C8 Fe1 69.9(4)
C9 C8 H8 125.3
C7 C8 H8 125.3
Fe1 C8 H8 125.9
C8 C9 C10 106.7(6)
C8 C9 Fe1 69.5(4)
C10 C9 Fe1 68.5(3)
C8 C9 H9 126.7
C10 C9 H9 126.7
Fe1 C9 H9 126.8
C6 C10 N1 125.1(5)
C6 C10 C9 109.6(5)
N1 C10 C9 125.2(5)
C6 C10 Fe1 69.9(3)
N1 C10 Fe1 128.5(3)
C9 C10 Fe1 70.7(3)
N1 C11 C12 102.5(4)
N1 C11 Au1 127.2(3)
C12 C11 Au1 129.9(3)
N3 C12 C11 107.5(4)
N3 C12 C13 122.6(4)
C11 C12 C13 129.9(4)
C17 C13 C14 107.1(5)
C17 C13 C12 125.3(4)
C14 C13 C12 127.5(4)
C17 C13 Co1 69.2(3)
C14 C13 Co1 68.6(3)
C12 C13 Co1 126.4(3)
C15 C14 C13 108.1(5)
C15 C14 Co1 69.8(3)
C13 C14 Co1 70.0(3)
C15 C14 H14 126.0
C13 C14 H14 126.0
Co1 C14 H14 125.9
C14 C15 C16 108.6(5)
C14 C15 Co1 69.3(3)
C16 C15 Co1 69.7(3)
C14 C15 H15 125.7
C16 C15 H15 125.7
Co1 C15 H15 126.9
C15 C16 C17 107.5(5)
C15 C16 Co1 69.3(3)
C17 C16 Co1 69.4(3)
C15 C16 H16 126.2
C17 C16 H16 126.2
Co1 C16 H16 126.7
C16 C17 C13 108.7(4)
C16 C17 Co1 69.6(3)
C13 C17 Co1 69.8(3)
C16 C17 H17 125.7
C13 C17 H17 125.7
Co1 C17 H17 126.5
C22 C18 C19 109.2(6)
C22 C18 Co1 70.0(4)
C19 C18 Co1 69.8(4)
C22 C18 H18 125.4
C19 C18 H18 125.4
Co1 C18 H18 126.4
C18 C19 C20 106.3(8)
C18 C19 Co1 69.1(4)
C20 C19 Co1 69.1(4)
C18 C19 H19 126.8
C20 C19 H19 126.8
Co1 C19 H19 126.5
C21 C20 C19 108.3(6)
C21 C20 Co1 69.6(4)
C19 C20 Co1 69.7(4)
C21 C20 H20 125.8
C19 C20 H20 125.8
Co1 C20 H20 126.4
C22 C21 C20 108.2(8)
C22 C21 Co1 69.8(4)
C20 C21 Co1 69.6(4)
C22 C21 H21 125.9
C20 C21 H21 125.9
Co1 C21 H21 126.3
C18 C22 C21 107.9(7)
C18 C22 Co1 69.6(4)
C21 C22 Co1 69.5(4)
C18 C22 H22 126.0
C21 C22 H22 126.0
Co1 C22 H22 126.5
N3 C23 H23A 109.5
N3 C23 H23B 109.5
H23A C23 H23B 109.5
N3 C23 H23C 109.5
H23A C23 H23C 109.5
H23B C23 H23C 109.5
C32 C31 C35 108.8(6)
C32 C31 Fe2 69.7(4)
C35 C31 Fe2 69.8(4)
C32 C31 H31 125.6
C35 C31 H31 125.6
Fe2 C31 H31 126.4
C31 C32 C33 107.8(6)
C31 C32 Fe2 70.3(4)
C33 C32 Fe2 69.3(4)
C31 C32 H32 126.1
C33 C32 H32 126.1
Fe2 C32 H32 125.8
C32 C33 C34 108.3(6)
C32 C33 Fe2 70.0(3)
C34 C33 Fe2 70.1(3)
C32 C33 H33 125.8
C34 C33 H33 125.8
Fe2 C33 H33 125.7
C33 C34 C35 107.7(6)
C33 C34 Fe2 69.3(3)
C35 C34 Fe2 70.1(3)
C33 C34 H34 126.2
C35 C34 H34 126.2
Fe2 C34 H34 126.1
C34 C35 C31 107.4(6)
C34 C35 Fe2 69.4(4)
C31 C35 Fe2 69.6(4)
C34 C35 H35 126.3
C31 C35 H35 126.3
Fe2 C35 H35 126.3
C40 C36 C37 106.6(4)
C40 C36 Fe2 68.5(3)
C37 C36 Fe2 69.9(3)
C40 C36 H36 126.7
C37 C36 H36 126.7
Fe2 C36 H36 126.5
C38 C37 C36 108.4(4)
C38 C37 Fe2 69.7(3)
C36 C37 Fe2 69.5(3)
C38 C37 H37 125.8
C36 C37 H37 125.8
Fe2 C37 H37 126.6
C37 C38 C39 109.0(4)
C37 C38 Fe2 70.0(3)
C39 C38 Fe2 69.4(3)
C37 C38 H38 125.5
C39 C38 H38 125.5
Fe2 C38 H38 126.7
C40 C39 C38 105.8(5)
C40 C39 Fe2 68.5(3)
C38 C39 Fe2 69.8(3)
C40 C39 H39 127.1
C38 C39 H39 127.1
Fe2 C39 H39 126.1
C36 C40 C39 110.1(4)
C36 C40 N4 124.8(4)
C39 C40 N4 124.5(4)
C36 C40 Fe2 70.8(3)
C39 C40 Fe2 70.4(3)
N4 C40 Fe2 132.0(3)
N4 C41 C42 101.7(4)
N4 C41 Au1 125.9(3)
C42 C41 Au1 131.4(3)
N6 C42 C41 107.6(4)
N6 C42 C43 123.5(4)
C41 C42 C43 128.8(4)
C47 C43 C44 106.6(4)
C47 C43 C42 125.0(4)
C44 C43 C42 128.5(5)
C47 C43 Co2 68.6(3)
C44 C43 Co2 69.0(3)
C42 C43 Co2 127.1(3)
C45 C44 C43 108.1(5)
C45 C44 Co2 69.2(3)
C43 C44 Co2 69.9(3)
C45 C44 H44 126.0
C43 C44 H44 126.0
Co2 C44 H44 126.5
C46 C45 C44 108.7(4)
C46 C45 Co2 69.5(3)
C44 C45 Co2 70.2(3)
C46 C45 H45 125.6
C44 C45 H45 125.6
Co2 C45 H45 126.2
C45 C46 C47 108.0(5)
C45 C46 Co2 69.9(3)
C47 C46 Co2 69.8(3)
C45 C46 H46 126.0
C47 C46 H46 126.0
Co2 C46 H46 125.9
C46 C47 C43 108.6(4)
C46 C47 Co2 69.3(3)
C43 C47 Co2 70.5(3)
C46 C47 H47 125.7
C43 C47 H47 125.7
Co2 C47 H47 126.0
C52 C48 C49 108.4(5)
C52 C48 Co2 70.4(3)
C49 C48 Co2 69.3(3)
C52 C48 H48 125.8
C49 C48 H48 125.8
Co2 C48 H48 126.2
C50 C49 C48 107.7(6)
C50 C49 Co2 69.7(3)
C48 C49 Co2 69.8(3)
C50 C49 H49 126.2
C48 C49 H49 126.2
Co2 C49 H49 126.0
C49 C50 C51 108.6(5)
C49 C50 Co2 69.4(3)
C51 C50 Co2 70.1(3)
C49 C50 H50 125.7
C51 C50 H50 125.7
Co2 C50 H50 126.4
C50 C51 C52 107.2(6)
C50 C51 Co2 69.0(4)
C52 C51 Co2 69.8(3)
C50 C51 H51 126.4
C52 C51 H51 126.4
Co2 C51 H51 126.4
C48 C52 C51 108.1(6)
C48 C52 Co2 69.0(4)
C51 C52 Co2 69.3(3)
C48 C52 H52 125.9
C51 C52 H52 125.9
Co2 C52 H52 127.2
N6 C53 H53A 109.5
N6 C53 H53B 109.5
H53A C53 H53B 109.5
N6 C53 H53C 109.5
H53A C53 H53C 109.5
H53B C53 H53C 109.5
F2 P1 F3 102.4(10)
F2 P1 F6 103.1(8)
F3 P1 F6 106.3(9)
F2 P1 F4 94.0(11)
F3 P1 F4 158.9(14)
F6 P1 F4 82.3(10)
F2 P1 F5 96.1(7)
F3 P1 F5 80.3(8)
F6 P1 F5 157.6(11)
F4 P1 F5 85.0(11)
F2 P1 F1 163.8(10)
F3 P1 F1 88.3(8)
F6 P1 F1 85.0(7)
F4 P1 F1 73.0(11)
F5 P1 F1 73.6(8)
O2A S1 O3A 102.1(13)
O2A S1 O1A 54.4(16)
O3A S1 O1A 84.4(13)
O2A S1 C53A 117.5(14)
O3A S1 C53A 109.2(13)
O1A S1 C53A 76.2(16)
O2A O1A S1 52.0(16)
S1 O2A O1A 73.6(19)
F3A C53A F1A 116(2)
F3A C53A F2A 107(2)
F1A C53A F2A 98(2)
F3A C53A S1 103.9(19)
F1A C53A S1 122(2)
F2A C53A S1 107.7(17)
O1B S1B O2B 97.3(10)
O1B S1B O3B 85.0(10)
O2B S1B O3B 100.1(12)
O1B S1B C53B 119.1(10)
O2B S1B C53B 125.5(12)
O3B S1B C53B 120.8(10)
F3B C53B F1B 107(2)
F3B C53B F2B 98(2)
F1B C53B F2B 103(2)
F3B C53B S1B 104.7(16)
F1B C53B S1B 122.3(17)
F2B C53B S1B 118.6(19)
F8 P2 F10 117.8(16)
F8 P2 F12 85.8(18)
F10 P2 F12 87.5(18)
F8 P2 F9 70.3(15)
F10 P2 F9 171.9(18)
F12 P2 F9 93.5(18)
F8 P2 F11 102(2)
F10 P2 F11 106(2)
F12 P2 F11 158(2)
F9 P2 F11 71(2)
F8 P2 F7 153.4(13)
F10 P2 F7 88.4(14)
F12 P2 F7 91.5(17)
F9 P2 F7 83.5(15)
F11 P2 F7 72.0(18)
O6 S2 O4 116.2(9)
O6 S2 O5 110.8(10)
O4 S2 O5 118.9(8)
O6 S2 C54 100.0(8)
O4 S2 C54 107.8(7)
O5 S2 C54 99.7(6)
F4A C54 F6A 112.0(12)
F4A C54 F5A 105.7(12)
F6A C54 F5A 112.3(11)
F4A C54 S2 108.2(8)
F6A C54 S2 107.8(9)
F5A C54 S2 110.9(7)
O5B S2B O6B 86.3(10)
O5B S2B O4B 126.8(16)
O6B S2B O4B 130.5(18)
O5B S2B C54B 98.0(12)
O6B S2B C54B 92.5(13)
O4B S2B C54B 114.0(19)
F6B C54B F5B 103(2)
F6B C54B F4B 115(2)
F5B C54B F4B 134(2)
F6B C54B S2B 96.7(19)
F5B C54B S2B 109.1(18)
F4B C54B S2B 91.8(14)
F16 P3 F18 81.9(6)
F16 P3 F15 170.7(11)
F18 P3 F15 88.8(11)
F16 P3 F17 101.7(7)
F18 P3 F17 172.1(7)
F15 P3 F17 87.3(10)
F16 P3 F13 86.7(8)
F18 P3 F13 101.5(9)
F15 P3 F13 96.2(12)
F17 P3 F13 85.8(8)
F16 P3 F14 96.7(8)
F18 P3 F14 81.6(7)
F15 P3 F14 80.8(11)
F17 P3 F14 91.0(7)
F13 P3 F14 175.7(8)
O8 S3 O9 118.5(17)
O8 S3 O7 105(2)
O9 S3 O7 98.8(13)
O8 S3 C55 115.0(15)
O9 S3 C55 111(2)
O7 S3 C55 106.6(14)
F9A C55 F7A 122(3)
F9A C55 F8A 132(3)
F7A C55 F8A 82.6(18)
F9A C55 S3 108(3)
F7A C55 S3 97.8(19)
F8A C55 S3 108(2)

loop_
_geom_bond_atom_site_label_1
_geom_bond_atom_site_label_2
_geom_bond_distance
Au1 C41 2.021(4)
Au1 C11 2.030(4)
Co1 C14 2.014(6)
Co1 C15 2.021(5)
Co1 C18 2.023(6)
Co1 C20 2.024(6)
Co1 C17 2.025(5)
Co1 C21 2.025(7)
Co1 C16 2.028(5)
Co1 C22 2.030(7)
Co1 C19 2.032(6)
Co1 C13 2.033(5)
Co2 C46 2.018(5)
Co2 C49 2.018(5)
Co2 C50 2.022(5)
Co2 C45 2.022(5)
Co2 C47 2.024(4)
Co2 C48 2.025(5)
Co2 C44 2.035(6)
Co2 C51 2.037(6)
Co2 C52 2.042(6)
Co2 C43 2.048(5)
Fe1 C10 2.021(5)
Fe1 C1 2.025(7)
Fe1 C6 2.027(5)
Fe1 C5 2.031(7)
Fe1 C2 2.033(8)
Fe1 C8 2.037(7)
Fe1 C7 2.041(6)
Fe1 C3 2.043(8)
Fe1 C9 2.050(7)
Fe1 C4 2.054(8)
Fe2 C40 2.016(4)
Fe2 C33 2.027(5)
Fe2 C32 2.036(6)
Fe2 C34 2.038(5)
Fe2 C39 2.041(5)
Fe2 C31 2.043(7)
Fe2 C36 2.046(4)
Fe2 C35 2.047(6)
Fe2 C38 2.047(6)
Fe2 C37 2.051(5)
N1 N2 1.337(6)
N1 C11 1.371(6)
N1 C10 1.412(7)
N2 N3 1.307(7)
N3 C12 1.354(6)
N3 C23 1.476(7)
N4 N5 1.330(5)
N4 C41 1.372(6)
N4 C40 1.426(6)
N5 N6 1.315(6)
N6 C42 1.360(6)
N6 C53 1.476(6)
C1 C5 1.405(12)
C1 C2 1.446(12)
C1 H1 0.9500
C2 C3 1.392(15)
C2 H2 0.9500
C3 C4 1.400(15)
C3 H3 0.9500
C4 C5 1.369(13)
C4 H4 0.9500
C5 H5 0.9500
C6 C10 1.404(8)
C6 C7 1.428(8)
C6 H6 0.9500
C7 C8 1.414(11)
C7 H7 0.9500
C8 C9 1.395(10)
C8 H8 0.9500
C9 C10 1.420(8)
C9 H9 0.9500
C11 C12 1.375(6)
C12 C13 1.463(7)
C13 C17 1.421(7)
C13 C14 1.432(7)
C14 C15 1.412(9)
C14 H14 0.9500
C15 C16 1.418(8)
C15 H15 0.9500
C16 C17 1.419(7)
C16 H16 0.9500
C17 H17 0.9500
C18 C22 1.400(12)
C18 C19 1.423(11)
C18 H18 0.9500
C19 C20 1.428(10)
C19 H19 0.9500
C20 C21 1.412(11)
C20 H20 0.9500
C21 C22 1.410(9)
C21 H21 0.9500
C22 H22 0.9500
C23 H23A 0.9800
C23 H23B 0.9800
C23 H23C 0.9800
C31 C32 1.394(10)
C31 C35 1.419(10)
C31 H31 0.9500
C32 C33 1.413(9)
C32 H32 0.9500
C33 C34 1.413(9)
C33 H33 0.9500
C34 C35 1.415(10)
C34 H34 0.9500
C35 H35 0.9500
C36 C40 1.413(6)
C36 C37 1.422(7)
C36 H36 0.9500
C37 C38 1.411(8)
C37 H37 0.9500
C38 C39 1.425(7)
C38 H38 0.9500
C39 C40 1.423(7)
C39 H39 0.9500
C41 C42 1.384(6)
C42 C43 1.464(6)
C43 C47 1.423(7)
C43 C44 1.433(7)
C44 C45 1.405(8)
C44 H44 0.9500
C45 C46 1.401(8)
C45 H45 0.9500
C46 C47 1.411(7)
C46 H46 0.9500
C47 H47 0.9500
C48 C52 1.411(9)
C48 C49 1.415(9)
C48 H48 0.9500
C49 C50 1.413(9)
C49 H49 0.9500
C50 C51 1.419(9)
C50 H50 0.9500
C51 C52 1.425(8)
C51 H51 0.9500
C52 H52 0.9500
C53 H53A 0.9800
C53 H53B 0.9800
C53 H53C 0.9800
P1 F2 1.409(14)
P1 F3 1.476(16)
P1 F6 1.594(12)
P1 F4 1.67(3)
P1 F5 1.726(17)
P1 F1 1.896(19)
S1 O2A 1.39(3)
S1 O3A 1.510(18)
S1 O1A 1.69(4)
S1 C53A 1.72(3)
O1A O2A 1.43(4)
C53A F3A 1.14(3)
C53A F1A 1.22(3)
C53A F2A 1.48(3)
S1B O1B 1.411(14)
S1B O2B 1.43(2)
S1B O3B 1.66(2)
S1B C53B 1.80(2)
C53B F3B 1.21(2)
C53B F1B 1.30(3)
C53B F2B 1.36(3)
P2 F8 1.55(2)
P2 F10 1.57(2)
P2 F12 1.61(3)
P2 F9 1.61(2)
P2 F11 1.62(3)
P2 F7 1.655(18)
S2 O6 1.351(12)
S2 O4 1.382(8)
S2 O5 1.427(8)
S2 C54 1.777(10)
C54 F4A 1.290(14)
C54 F6A 1.309(14)
C54 F5A 1.319(12)
S2B O5B 1.452(16)
S2B O6B 1.585(17)
S2B O4B 1.66(5)
S2B C54B 1.69(2)
C54B F6B 1.389(19)
C54B F5B 1.399(18)
C54B F4B 1.412(18)
P3 F16 1.486(12)
P3 F18 1.590(13)
P3 F15 1.61(3)
P3 F17 1.615(11)
P3 F13 1.69(2)
P3 F14 1.740(16)
S3 O8 1.26(2)
S3 O9 1.28(3)
S3 O7 1.46(2)
S3 C55 1.84(3)
C55 F9A 0.96(3)
C55 F7A 1.50(4)
C55 F8A 1.54(3)

loop_
_geom_torsion_atom_site_label_1
_geom_torsion_atom_site_label_2
_geom_torsion_atom_site_label_3
_geom_torsion_atom_site_label_4
_geom_torsion
C11 N1 N2 N3 0.5(5)
C10 N1 N2 N3 176.1(4)
N1 N2 N3 C12 0.3(6)
N1 N2 N3 C23 -176.8(5)
C41 N4 N5 N6 0.8(6)
C40 N4 N5 N6 174.7(4)
N4 N5 N6 C42 0.2(6)
N4 N5 N6 C53 -172.1(6)
C5 C1 C2 C3 -0.5(9)
Fe1 C1 C2 C3 60.1(6)
C5 C1 C2 Fe1 -60.7(5)
C1 C2 C3 C4 1.1(10)
Fe1 C2 C3 C4 60.2(6)
C1 C2 C3 Fe1 -59.1(5)
C2 C3 C4 C5 -1.2(10)
Fe1 C3 C4 C5 58.5(6)
C2 C3 C4 Fe1 -59.7(6)
C3 C4 C5 C1 0.8(9)
Fe1 C4 C5 C1 59.4(5)
C3 C4 C5 Fe1 -58.5(6)
C2 C1 C5 C4 -0.2(8)
Fe1 C1 C5 C4 -60.5(5)
C2 C1 C5 Fe1 60.3(5)
C10 C6 C7 C8 0.9(7)
Fe1 C6 C7 C8 -59.1(5)
C10 C6 C7 Fe1 60.0(4)
C6 C7 C8 C9 -0.9(8)
Fe1 C7 C8 C9 -59.6(5)
C6 C7 C8 Fe1 58.7(4)
C7 C8 C9 C10 0.6(7)
Fe1 C8 C9 C10 -58.7(4)
C7 C8 C9 Fe1 59.2(5)
C7 C6 C10 N1 176.1(5)
Fe1 C6 C10 N1 -123.6(5)
C7 C6 C10 C9 -0.6(6)
Fe1 C6 C10 C9 59.8(4)
C7 C6 C10 Fe1 -60.3(4)
N2 N1 C10 C6 150.7(5)
C11 N1 C10 C6 -34.5(8)
N2 N1 C10 C9 -33.2(7)
C11 N1 C10 C9 141.6(5)
N2 N1 C10 Fe1 59.3(6)
C11 N1 C10 Fe1 -125.8(5)
C8 C9 C10 C6 0.0(6)
Fe1 C9 C10 C6 -59.3(4)
C8 C9 C10 N1 -176.6(5)
Fe1 C9 C10 N1 124.1(5)
C8 C9 C10 Fe1 59.3(4)
N2 N1 C11 C12 -1.0(5)
C10 N1 C11 C12 -176.0(5)
N2 N1 C11 Au1 171.9(3)
C10 N1 C11 Au1 -3.1(7)
N2 N3 C12 C11 -0.9(6)
C23 N3 C12 C11 175.7(5)
N2 N3 C12 C13 -178.1(4)
C23 N3 C12 C13 -1.5(9)
N1 C11 C12 N3 1.1(5)
Au1 C11 C12 N3 -171.5(3)
N1 C11 C12 C13 178.1(5)
Au1 C11 C12 C13 5.4(8)
N3 C12 C13 C17 145.3(5)
C11 C12 C13 C17 -31.2(8)
N3 C12 C13 C14 -36.0(8)
C11 C12 C13 C14 147.5(6)
N3 C12 C13 Co1 -125.7(4)
C11 C12 C13 Co1 57.8(7)
C17 C13 C14 C15 -0.9(7)
C12 C13 C14 C15 -179.9(5)
Co1 C13 C14 C15 -59.6(5)
C17 C13 C14 Co1 58.7(4)
C12 C13 C14 Co1 -120.2(5)
C13 C14 C15 C16 0.9(7)
Co1 C14 C15 C16 -58.8(4)
C13 C14 C15 Co1 59.7(4)
C14 C15 C16 C17 -0.5(7)
Co1 C15 C16 C17 -59.0(4)
C14 C15 C16 Co1 58.5(5)
C15 C16 C17 C13 -0.1(6)
Co1 C16 C17 C13 -59.0(3)
C15 C16 C17 Co1 58.9(4)
C14 C13 C17 C16 0.6(6)
C12 C13 C17 C16 179.6(5)
Co1 C13 C17 C16 58.9(4)
C14 C13 C17 Co1 -58.3(4)
C12 C13 C17 Co1 120.7(5)
C22 C18 C19 C20 0.3(8)
Co1 C18 C19 C20 59.4(5)
C22 C18 C19 Co1 -59.1(5)
C18 C19 C20 C21 -0.3(9)
Co1 C19 C20 C21 59.1(5)
C18 C19 C20 Co1 -59.4(5)
C19 C20 C21 C22 0.2(8)
Co1 C20 C21 C22 59.3(4)
C19 C20 C21 Co1 -59.1(5)
C19 C18 C22 C21 -0.2(8)
Co1 C18 C22 C21 -59.1(4)
C19 C18 C22 Co1 58.9(5)
C20 C21 C22 C18 0.0(8)
Co1 C21 C22 C18 59.1(5)
C20 C21 C22 Co1 -59.2(5)
C35 C31 C32 C33 0.3(7)
Fe2 C31 C32 C33 59.4(4)
C35 C31 C32 Fe2 -59.1(4)
C31 C32 C33 C34 -0.3(7)
Fe2 C32 C33 C34 59.8(4)
C31 C32 C33 Fe2 -60.0(4)
C32 C33 C34 C35 0.1(7)
Fe2 C33 C34 C35 59.8(4)
C32 C33 C34 Fe2 -59.7(4)
C33 C34 C35 C31 0.1(7)
Fe2 C34 C35 C31 59.4(4)
C33 C34 C35 Fe2 -59.3(4)
C32 C31 C35 C34 -0.3(7)
Fe2 C31 C35 C34 -59.3(4)
C32 C31 C35 Fe2 59.0(4)
C40 C36 C37 C38 -0.1(6)
Fe2 C36 C37 C38 -59.0(4)
C40 C36 C37 Fe2 58.9(3)
C36 C37 C38 C39 0.3(6)
Fe2 C37 C38 C39 -58.6(4)
C36 C37 C38 Fe2 58.9(3)
C37 C38 C39 C40 -0.4(6)
Fe2 C38 C39 C40 -59.3(3)
C37 C38 C39 Fe2 58.9(4)
C37 C36 C40 C39 -0.2(5)
Fe2 C36 C40 C39 59.6(3)
C37 C36 C40 N4 171.9(4)
Fe2 C36 C40 N4 -128.3(5)
C37 C36 C40 Fe2 -59.8(3)
C38 C39 C40 C36 0.4(6)
Fe2 C39 C40 C36 -59.8(3)
C38 C39 C40 N4 -171.7(4)
Fe2 C39 C40 N4 128.1(4)
C38 C39 C40 Fe2 60.2(4)
N5 N4 C40 C36 143.7(5)
C41 N4 C40 C36 -43.1(7)
N5 N4 C40 C39 -45.4(7)
C41 N4 C40 C39 127.8(5)
N5 N4 C40 Fe2 48.7(6)
C41 N4 C40 Fe2 -138.1(4)
N5 N4 C41 C42 -1.4(5)
C40 N4 C41 C42 -174.9(4)
N5 N4 C41 Au1 167.8(4)
C40 N4 C41 Au1 -5.6(6)
N5 N6 C42 C41 -1.1(6)
C53 N6 C42 C41 170.1(6)
N5 N6 C42 C43 -177.2(5)
C53 N6 C42 C43 -6.0(9)
N4 C41 C42 N6 1.4(5)
Au1 C41 C42 N6 -166.9(4)
N4 C41 C42 C43 177.3(5)
Au1 C41 C42 C43 9.0(8)
N6 C42 C43 C47 140.2(5)
C41 C42 C43 C47 -35.1(8)
N6 C42 C43 C44 -39.9(8)
C41 C42 C43 C44 144.8(5)
N6 C42 C43 Co2 -131.4(5)
C41 C42 C43 Co2 53.3(7)
C47 C43 C44 C45 -0.4(6)
C42 C43 C44 C45 179.7(5)
Co2 C43 C44 C45 -58.9(4)
C47 C43 C44 Co2 58.6(3)
C42 C43 C44 Co2 -121.4(5)
C43 C44 C45 C46 0.3(7)
Co2 C44 C45 C46 -59.1(4)
C43 C44 C45 Co2 59.3(4)
C44 C45 C46 C47 -0.1(6)
Co2 C45 C46 C47 -59.6(3)
C44 C45 C46 Co2 59.5(4)
C45 C46 C47 C43 -0.1(6)
Co2 C46 C47 C43 -59.8(3)
C45 C46 C47 Co2 59.6(4)
C44 C43 C47 C46 0.3(5)
C42 C43 C47 C46 -179.8(4)
Co2 C43 C47 C46 59.1(3)
C44 C43 C47 Co2 -58.8(4)
C42 C43 C47 Co2 121.1(5)
C52 C48 C49 C50 -0.1(7)
Co2 C48 C49 C50 59.6(4)
C52 C48 C49 Co2 -59.7(4)
C48 C49 C50 C51 -0.3(7)
Co2 C49 C50 C51 59.3(4)
C48 C49 C50 Co2 -59.6(4)
C49 C50 C51 C52 0.7(7)
Co2 C50 C51 C52 59.5(4)
C49 C50 C51 Co2 -58.9(4)
C49 C48 C52 C51 0.5(7)
Co2 C48 C52 C51 -58.5(4)
C49 C48 C52 Co2 59.0(4)
C50 C51 C52 C48 -0.7(6)
Co2 C51 C52 C48 58.3(4)
C50 C51 C52 Co2 -59.0(4)
O3A S1 O1A O2A 109.2(17)
C53A S1 O1A O2A -139.5(19)
O3A S1 O2A O1A -74.0(18)
C53A S1 O2A O1A 45(2)
O2A S1 C53A F3A 54(2)
O3A S1 C53A F3A 169.5(16)
O1A S1 C53A F3A 91(2)
O2A S1 C53A F1A -172(2)
O3A S1 C53A F1A -57(2)
O1A S1 C53A F1A -136(3)
O2A S1 C53A F2A -60(2)
O3A S1 C53A F2A 55.8(19)
O1A S1 C53A F2A -23.2(19)
O1B S1B C53B F3B 79.9(17)
O2B S1B C53B F3B -45(2)
O3B S1B C53B F3B -177.7(14)
O1B S1B C53B F1B -158.3(17)
O2B S1B C53B F1B 77(2)
O3B S1B C53B F1B -56(2)
O1B S1B C53B F2B -28(2)
O2B S1B C53B F2B -154(2)
O3B S1B C53B F2B 74(2)
O6 S2 C54 F4A -62.3(13)
O4 S2 C54 F4A 175.8(10)
O5 S2 C54 F4A 51.0(13)
O6 S2 C54 F6A 176.4(11)
O4 S2 C54 F6A 54.6(10)
O5 S2 C54 F6A -70.2(11)
O6 S2 C54 F5A 53.2(13)
O4 S2 C54 F5A -68.7(11)
O5 S2 C54 F5A 166.5(12)
O5B S2B C54B F6B 74.6(18)
O6B S2B C54B F6B 161.3(18)
O4B S2B C54B F6B -62(2)
O5B S2B C54B F5B -179.4(18)
O6B S2B C54B F5B -92.7(19)
O4B S2B C54B F5B 44(3)
O5B S2B C54B F4B -41.1(16)
O6B S2B C54B F4B 45.6(15)
O4B S2B C54B F4B -177.5(18)
O8 S3 C55 F9A 48(4)
O9 S3 C55 F9A -174(3)
O7 S3 C55 F9A -67(3)
O8 S3 C55 F7A -79(3)
O9 S3 C55 F7A 59(2)
O7 S3 C55 F7A 165(2)
O8 S3 C55 F8A -164(2)
O9 S3 C55 F8A -26(3)
O7 S3 C55 F8A 81(2)

_cod_database_fobs_code 1549352
